data_9017715
loop_
_publ_author_name
'Grey, I. E.'
'Keck, E.'
'Kampf, A. R.'
'Cashion, J. D.'
'MacRae, C. M.'
'Glenn, A. M.'

_publ_section_title
;
 Schmidite and wildenauerite, two new schoonerite-group minerals from the
 Hagendorf-Sud pegmatite, Oberpfalz, Bavaria
 Note: Sample IGC-1
;
_journal_name_full 'Mineralogical Magazine'
_journal_page_first 181
_journal_page_last 190
_journal_volume 83
_journal_year 2019
_chemical_compound_source 'Hagendorf-Sud pegmatite, Oberpfalz, Bavaria, Germany'
_chemical_formula_sum 'Fe2.22 H16 Mn0.94 O23 P3 Zn1.681'
_chemical_name_mineral Schmidite
_space_group_IT_number 57
_space_group_name_Hall '-P 2b 2a'
_space_group_name_H-M_alt 'P m a b'
_symmetry_space_group_name_H-M 'P m a b'
_cell_angle_alpha 90
_cell_angle_beta 90
_cell_angle_gamma 90
_cell_formula_units_Z 4
_cell_length_a 11.0350
_cell_length_b 25.383
_cell_length_c 6.4110
_cell_volume 1795.730
_database_code_amcsd 0020865
_exptl_crystal_density_diffrn 2.821
_cod_data_source_file inputs/fixed/downloads/18/18622.cif
_cod_data_source_block 18622
_cod_original_formula_sum 'Zn1.681 Mn.94 Fe2.22 P3 O23 H16'
_cod_database_code 9017715

loop_
_space_group_symop_operation_xyz
x,y,z
1/2+x,1/2-y,z
1/2-x,1/2+y,-z
x,1/2+y,-z
-x,1/2-y,z
1/2-x,y,z
1/2+x,-y,-z
-x,-y,-z

loop_
_atom_site_aniso_label
_atom_site_aniso_U_11
_atom_site_aniso_U_22
_atom_site_aniso_U_33
_atom_site_aniso_U_12
_atom_site_aniso_U_13
_atom_site_aniso_U_23
Zn1a 0.00880 0.02610 0.02360 0.00000 0.00000 -0.00800
Zn1b 0.00760 0.08100 0.01850 0.00000 0.00000 0.00730
Mn1 0.00840 0.02640 0.01980 0.00000 0.00000 -0.00286
Fe1 0.00840 0.02640 0.01980 0.00000 0.00000 -0.00286
Zn1 0.00840 0.02640 0.01980 0.00000 0.00000 -0.00286
Fe2 0.01310 0.01780 0.02070 -0.00119 0.00000 0.00000
Mn2 0.01310 0.01780 0.02070 -0.00119 0.00000 0.00000
Zn2 0.01310 0.01780 0.02070 -0.00119 0.00000 0.00000
Fe3 0.01140 0.02200 0.01680 0.00069 0.00000 0.00000
Mn3 0.01140 0.02200 0.01680 0.00069 0.00000 0.00000
Zn3 0.01140 0.02200 0.01680 0.00069 0.00000 0.00000
Fe4 0.01270 0.01880 0.01130 0.00000 0.00000 -0.00011
P1 0.00910 0.01880 0.01430 -0.00041 -0.00060 0.00048
O1 0.01140 0.02260 0.02440 0.00050 0.00300 -0.00430
O2 0.01320 0.02420 0.02160 -0.00290 -0.00030 -0.00220
O3 0.01470 0.02470 0.02110 -0.00240 0.00100 -0.00550
O4 0.01000 0.02450 0.01690 -0.00260 -0.00130 0.00090
P2 0.00840 0.01740 0.01330 0.00000 0.00000 0.00020
O5 0.01320 0.02380 0.01610 0.00000 0.00000 0.00120
O6 0.01610 0.02950 0.01290 0.00000 0.00000 -0.00340
O7 0.01390 0.02300 0.03350 0.00490 -0.00160 0.00110
O-h 0.01510 0.02500 0.03190 0.00710 -0.00270 -0.00210
Ow1 0.01840 0.03510 0.01770 0.00100 -0.00510 0.00380
Ow2 0.02370 0.02580 0.02570 0.00000 0.00000 0.00090
Ow3 0.01130 0.02870 0.02910 0.00000 0.00000 -0.00280
Ow4 0.01530 0.03080 0.02410 0.00000 0.00000 -0.00090
Ow5 0.01420 0.04390 0.02400 0.00000 0.00000 -0.00600
Ow6 0.09700 0.02350 0.01730 0.00000 0.00000 0.00130
Ow7 0.01780 0.02550 0.03200 -0.00120 0.00370 0.00310

loop_
_atom_site_label
_atom_site_fract_x
_atom_site_fract_y
_atom_site_fract_z
_atom_site_occupancy
_atom_site_U_iso_or_equiv
_atom_site_type_symbol
_atom_site_attached_hydrogens
Zn1a 0.25000 0.10314 0.85061 0.85000 0.01953 Zn 0
Zn1b 0.25000 0.06720 0.88480 0.15000 0.03570 Zn 0
Mn1 0.25000 0.41535 0.22501 0.32000 0.01821 Mn 0
Fe1 0.25000 0.41535 0.22501 0.48000 0.01821 Fe 0
Zn1 0.25000 0.41535 0.22501 0.20000 0.01821 Zn 0
Fe2 0.00000 0.25000 0.08894 0.64000 0.01720 Fe 0
Mn2 0.00000 0.25000 0.08894 0.30000 0.01720 Mn 0
Zn2 0.00000 0.25000 0.08894 0.05900 0.01720 Zn 0
Fe3 0.00000 0.25000 0.57307 0.10000 0.01675 Fe 0
Mn3 0.00000 0.25000 0.57307 0.32000 0.01675 Mn 0
Zn3 0.00000 0.25000 0.57307 0.42200 0.01675 Zn 0
Fe4 0.25000 0.18768 0.32490 1.00000 0.01426 Fe 0
P1 0.03028 0.11883 0.14187 1.00000 0.01406 P 0
O1 0.02402 0.32918 0.05750 1.00000 0.01940 O 0
O2 0.06868 0.41668 0.22900 1.00000 0.01970 O 0
O3 0.09112 0.08959 0.95970 1.00000 0.02020 O 0
O4 0.12081 0.13050 0.31870 1.00000 0.01710 O 0
P2 0.25000 0.21665 0.82626 1.00000 0.01310 P 0
O5 0.25000 0.17979 0.01520 1.00000 0.01770 O 0
O6 0.25000 0.17922 0.63700 1.00000 0.01950 O 0
O7 0.13300 0.24983 0.82980 1.00000 0.02350 O 0
O-h 0.12200 0.24221 0.32330 1.00000 0.02400 O 0
Ow1 0.02789 0.33281 0.61590 1.00000 0.02370 O 0
Ow2 0.25000 0.34515 0.42190 1.00000 0.02500 O 0
Ow3 0.25000 0.36491 0.95710 1.00000 0.02300 O 0
Ow4 0.25000 0.46060 0.50420 1.00000 0.02340 O 0
Ow5 0.25000 0.48647 0.04610 1.00000 0.02740 O 0
Ow6 0.25000 0.06362 0.58940 1.00000 0.04580 O 0
Ow7 0.05800 0.48154 0.76030 1.00000 0.02510 O 0
H1a -0.01900 0.34920 0.53200 1.00000 0.05200 H 0
H1b 0.07500 0.31340 0.54700 1.00000 0.05200 H 0
H2 0.31300 0.34930 0.49700 1.00000 0.05200 H 0
H3 0.31240 0.34570 0.95800 1.00000 0.05200 H 0
H4 0.31390 0.46390 0.58100 1.00000 0.05200 H 0
H5 0.31270 0.48920 -0.02900 1.00000 0.05200 H 0
H7a 0.00900 0.45990 0.81700 1.00000 0.05200 H 0
H7b 0.02000 0.51030 0.73100 1.00000 0.05200 H 0

loop_
_cod_changelog_entry_id
_cod_changelog_entry_author
_cod_changelog_entry_date
_cod_changelog_entry_text
1
;cod-tools version 3.8.0
Id: cif_guess_AMCSD_atom_types 9581 2023-05-17 12:35:41Z saulius
;
2023-05-18T08:47:07+03:00
;Derived atom types and hydrogen counts
from atom names that follow the AMCSD naming convention
(Wat == water, O-H == hydroxyl).
;

loop_
_cod_related_entry_id
_cod_related_entry_database
_cod_related_entry_code
1 AMCSD 0020865
